data_4340576
loop_
_publ_author_name
'Pandey, Souvik'
'L\"onnecke, Peter'
'Hey-Hawkins, Evamarie'

_publ_section_title
;
 Cross-dehydrocoupling: A Novel Synthetic Route to P-B-P-B Chains.
;
_journal_issue 16
_journal_name_full 'Inorganic chemistry'
_journal_page_first 8242
_journal_page_last 8249
_journal_paper_doi 10.1021/ic500316w
_journal_volume 53
_journal_year 2014
_chemical_formula_sum 'C28 H46 B2 Fe P2'
_chemical_formula_weight 522.06
_chemical_name_systematic
;
 ?
;
_space_group_IT_number 14
_symmetry_cell_setting monoclinic
_symmetry_Int_Tables_number 14
_symmetry_space_group_name_Hall '-P 2yn'
_symmetry_space_group_name_H-M 'P 1 21/n 1'
_atom_sites_solution_hydrogens difmap
_atom_sites_solution_primary direct
_atom_sites_solution_secondary difmap
_audit_creation_date 2014-04-29T14:27:16-00:00
_audit_creation_method 'WinGX routine CIF_UPDATE'
_cell_angle_alpha 90
_cell_angle_beta 110.500(4)
_cell_angle_gamma 90
_cell_formula_units_Z 4
_cell_length_a 14.5112(5)
_cell_length_b 10.9711(3)
_cell_length_c 19.1066(7)
_cell_measurement_reflns_used 11582
_cell_measurement_temperature 130(2)
_cell_measurement_theta_max 32.037
_cell_measurement_theta_min 2.257
_cell_volume 2849.21(18)
_computing_cell_refinement
;
        CrysAlisPro, Agilent Technologies,
        Version 1.171.37.31 (release 14-01-2014 CrysAlis171 .NET)
        (compiled Jan 14 2014,18:38:05)
;
_computing_data_collection
;
        CrysAlisPro, Agilent Technologies,
        Version 1.171.37.31 (release 14-01-2014 CrysAlis171 .NET)
        (compiled Jan 14 2014,18:38:05)
;
_computing_data_reduction
;
        CrysAlisPro, Agilent Technologies,
        Version 1.171.37.31 (release 14-01-2014 CrysAlis171 .NET)
        (compiled Jan 14 2014,18:38:05)
;
_computing_molecular_graphics
;
 ORTEP3 for Windows
 L. J. Farrugia, J. Appl. Crystallogr. 1997, 30, 565.
;
_computing_publication_material
;
 WINGX
 L.J. Farrugia,
 J. Appl. Cryst., 2012, 45, 849-854.
;
_computing_structure_refinement 'SHELXL-2013 (Sheldrick, 2013)'
_computing_structure_solution
;
 SIR92
 A. Altomare, G. Cascarano, C. Giacovazzo and A. Guagliardi,
 J. Appl. Crystallogr. 1993, 26, 343-350.
;
_diffrn_ambient_temperature 130(2)
_diffrn_detector 'CCD plate'
_diffrn_detector_area_resol_mean 16.356
_diffrn_measured_fraction_theta_full 1
_diffrn_measured_fraction_theta_max 1
_diffrn_measurement_device 'four-circle diffractometer'
_diffrn_measurement_device_type 'Xcalibur, Sapphire3, Gemini'
_diffrn_measurement_method '\w scans'
_diffrn_orient_matrix_UB_11 -0.0295734
_diffrn_orient_matrix_UB_12 0.0528338
_diffrn_orient_matrix_UB_13 -0.0118077
_diffrn_orient_matrix_UB_21 -0.0359135
_diffrn_orient_matrix_UB_22 -0.0349524
_diffrn_orient_matrix_UB_23 -0.0274892
_diffrn_orient_matrix_UB_31 -0.023657
_diffrn_orient_matrix_UB_32 -0.0130046
_diffrn_orient_matrix_UB_33 0.0259516
_diffrn_radiation_monochromator graphite
_diffrn_radiation_probe x-ray
_diffrn_radiation_type MoK\a
_diffrn_radiation_wavelength 0.71073
_diffrn_reflns_av_R_equivalents 0.0387
_diffrn_reflns_av_unetI/netI 0.0586
_diffrn_reflns_Laue_measured_fraction_full 1
_diffrn_reflns_Laue_measured_fraction_max 1
_diffrn_reflns_limit_h_max 20
_diffrn_reflns_limit_h_min -20
_diffrn_reflns_limit_k_max 15
_diffrn_reflns_limit_k_min -15
_diffrn_reflns_limit_l_max 27
_diffrn_reflns_limit_l_min -27
_diffrn_reflns_number 39549
_diffrn_reflns_point_group_measured_fraction_full 1
_diffrn_reflns_point_group_measured_fraction_max 1
_diffrn_reflns_theta_full 25.242
_diffrn_reflns_theta_max 30.508
_diffrn_reflns_theta_min 2.177
_diffrn_source 'Enhance (Mo) X-ray Source'
_exptl_absorpt_coefficient_mu 0.656
_exptl_absorpt_correction_T_max 1
_exptl_absorpt_correction_T_min 0.97961
_exptl_absorpt_correction_type multi-scan
_exptl_absorpt_process_details
;
        CrysAlisPro, Agilent Technologies,
        Version 1.171.37.31 (release 14-01-2014 CrysAlis171 .NET)
        (compiled Jan 14 2014,18:38:05)
        Empirical absorption correction using spherical harmonics,
 implemented in SCALE3 ABSPACK scaling algorithm.
        Empirical absorption correction using spherical harmonics,
 implemented in SCALE3 ABSPACK scaling algorithm.
;
_exptl_crystal_colour 'clear light orange'
_exptl_crystal_density_diffrn 1.217
_exptl_crystal_description prism
_exptl_crystal_F_000 1120
_exptl_crystal_size_max 0.35
_exptl_crystal_size_mid 0.3
_exptl_crystal_size_min 0.2
_refine_diff_density_max 0.412
_refine_diff_density_min -0.336
_refine_diff_density_rms 0.055
_refine_ls_extinction_method none
_refine_ls_goodness_of_fit_ref 1.024
_refine_ls_hydrogen_treatment refall
_refine_ls_matrix_type full
_refine_ls_number_parameters 482
_refine_ls_number_reflns 8690
_refine_ls_number_restraints 0
_refine_ls_restrained_S_all 1.024
_refine_ls_R_factor_all 0.0533
_refine_ls_R_factor_gt 0.0368
_refine_ls_shift/su_max 0.002
_refine_ls_shift/su_mean 0
_refine_ls_structure_factor_coef Fsqd
_refine_ls_weighting_details 'w=1/[\s^2^(Fo^2^)+(0.0330P)^2^+1.1380P] where P=(Fo^2^+2Fc^2^)/3'
_refine_ls_weighting_scheme calc
_refine_ls_wR_factor_gt 0.077
_refine_ls_wR_factor_ref 0.0836
_reflns_number_gt 6932
_reflns_number_total 8690
_reflns_threshold_expression 'I > 2\s(I)'
_cod_data_source_file ic500316w_si_002.cif
_cod_data_source_block compound_5_x2005fin
_cod_depositor_comments 'Adding full bibliography for 4340569--4340577.cif.'
_cod_original_sg_symbol_H-M 'P 21/n'
_cod_database_code 4340576

loop_
_symmetry_equiv_pos_as_xyz
'x, y, z'
'-x+1/2, y+1/2, -z+1/2'
'-x, -y, -z'
'x-1/2, -y-1/2, z-1/2'

loop_
_atom_site_label
_atom_site_type_symbol
_atom_site_fract_x
_atom_site_fract_y
_atom_site_fract_z
_atom_site_U_iso_or_equiv
_atom_site_adp_type
_atom_site_occupancy
_atom_site_calc_flag
Fe1 Fe 0.92819(2) 0.21264(2) 0.79389(2) 0.01977(6) Uani 1 d
P1 P 0.87774(3) 0.25157(3) 0.60289(2) 0.01902(8) Uani 1 d
P2 P 0.79737(3) -0.00166(3) 0.50816(2) 0.02013(8) Uani 1 d
C1 C 0.87831(11) 0.29977(13) 0.69338(8) 0.0212(3) Uani 1 d
C2 C 0.80142(11) 0.28798(15) 0.72370(9) 0.0260(3) Uani 1 d
C3 C 0.83206(13) 0.34793(16) 0.79419(9) 0.0310(4) Uani 1 d
C4 C 0.92682(13) 0.39663(15) 0.80776(9) 0.0295(3) Uani 1 d
C5 C 0.95591(12) 0.36736(13) 0.74631(8) 0.0242(3) Uani 1 d
C6 C 0.97372(13) 0.04373(14) 0.77678(10) 0.0303(3) Uani 1 d
C7 C 0.89973(14) 0.03454(16) 0.80876(10) 0.0339(4) Uani 1 d
C8 C 0.93337(13) 0.09624(16) 0.87852(10) 0.0317(3) Uani 1 d
C9 C 1.02869(12) 0.14322(15) 0.88915(9) 0.0280(3) Uani 1 d
C10 C 1.05343(12) 0.11024(15) 0.82625(9) 0.0283(3) Uani 1 d
C11 C 0.83970(12) 0.39492(14) 0.54658(9) 0.0261(3) Uani 1 d
C12 C 0.92320(16) 0.48777(17) 0.57064(11) 0.0364(4) Uani 1 d
C13 C 0.74904(14) 0.44923(17) 0.55776(11) 0.0345(4) Uani 1 d
C14 C 0.81675(15) 0.36438(16) 0.46423(9) 0.0326(4) Uani 1 d
C15 C 0.69593(11) -0.10831(13) 0.47941(8) 0.0231(3) Uani 1 d
C16 C 0.61370(12) -0.09291(15) 0.49929(10) 0.0288(3) Uani 1 d
C17 C 0.53717(14) -0.17729(17) 0.47662(11) 0.0370(4) Uani 1 d
C18 C 0.54381(14) -0.27747(17) 0.43530(10) 0.0379(4) Uani 1 d
C19 C 0.62559(14) -0.29423(16) 0.41558(10) 0.0365(4) Uani 1 d
C20 C 0.70114(13) -0.21049(15) 0.43719(10) 0.0318(3) Uani 1 d
C21 C 0.90204(11) -0.09531(15) 0.56016(9) 0.0249(3) Uani 1 d
C22 C 0.88549(11) -0.16824(14) 0.62234(9) 0.0242(3) Uani 1 d
C23 C 0.97839(13) -0.22962(15) 0.67366(10) 0.0310(3) Uani 1 d
C24 C 0.96014(18) -0.29992(18) 0.73582(11) 0.0438(5) Uani 1 d
C25 C 0.81417(11) 0.04110(15) 0.42157(8) 0.0234(3) Uani 1 d
C26 C 0.71981(11) 0.08535(15) 0.36135(9) 0.0252(3) Uani 1 d
C27 C 0.73788(13) 0.13913(17) 0.29374(10) 0.0326(4) Uani 1 d
C28 C 0.76185(18) 0.0452(2) 0.24543(12) 0.0501(5) Uani 1 d
B1 B 1.00919(13) 0.20606(19) 0.60846(11) 0.0291(4) Uani 1 d
B2 B 0.77186(12) 0.13049(15) 0.56605(9) 0.0209(3) Uani 1 d
H1B1 H 1.0286(15) 0.1245(19) 0.6438(12) 0.044(6) Uiso 1 d
H2B1 H 1.0670(15) 0.2859(19) 0.6284(12) 0.048(6) Uiso 1 d
H3B1 H 1.0002(15) 0.1816(19) 0.5493(12) 0.049(6) Uiso 1 d
H1B2 H 0.7044(14) 0.1729(17) 0.5290(11) 0.037(5) Uiso 1 d
H2B2 H 0.7649(14) 0.0857(17) 0.6152(11) 0.038(5) Uiso 1 d
H2 H 0.7391(14) 0.2466(17) 0.7000(11) 0.033(5) Uiso 1 d
H3 H 0.7925(15) 0.3525(19) 0.8269(12) 0.047(6) Uiso 1 d
H4 H 0.9655(15) 0.4377(18) 0.8503(12) 0.040(5) Uiso 1 d
H5 H 1.0167(13) 0.3860(16) 0.7419(10) 0.028(5) Uiso 1 d
H6 H 0.9689(13) 0.0156(16) 0.7300(11) 0.030(5) Uiso 1 d
H7 H 0.8412(15) -0.0009(18) 0.7881(11) 0.040(5) Uiso 1 d
H8 H 0.8986(13) 0.1073(17) 0.9110(11) 0.032(5) Uiso 1 d
H9 H 1.0679(14) 0.1909(17) 0.9319(11) 0.036(5) Uiso 1 d
H10 H 1.1116(14) 0.1318(17) 0.8181(11) 0.035(5) Uiso 1 d
H12A H 0.9810(16) 0.4604(19) 0.5627(12) 0.048(6) Uiso 1 d
H12B H 0.9429(14) 0.5069(18) 0.6252(12) 0.040(5) Uiso 1 d
H12C H 0.8981(15) 0.5632(19) 0.5404(12) 0.043(6) Uiso 1 d
H13A H 0.7259(15) 0.518(2) 0.5239(12) 0.047(6) Uiso 1 d
H13B H 0.6945(14) 0.3896(17) 0.5454(11) 0.032(5) Uiso 1 d
H13C H 0.7639(13) 0.4803(17) 0.6091(11) 0.032(5) Uiso 1 d
H14A H 0.8009(15) 0.4388(19) 0.4320(12) 0.045(6) Uiso 1 d
H14B H 0.7616(14) 0.3081(17) 0.4449(11) 0.032(5) Uiso 1 d
H14C H 0.8725(13) 0.3315(16) 0.4557(10) 0.026(4) Uiso 1 d
H16 H 0.6095(13) -0.0243(17) 0.5270(11) 0.031(5) Uiso 1 d
H17 H 0.4808(16) -0.163(2) 0.4922(12) 0.052(6) Uiso 1 d
H18 H 0.4917(14) -0.3352(18) 0.4186(11) 0.038(5) Uiso 1 d
H19 H 0.6282(15) -0.363(2) 0.3832(12) 0.049(6) Uiso 1 d
H20 H 0.7607(15) -0.2228(18) 0.4220(12) 0.043(6) Uiso 1 d
H21A H 0.9575(14) -0.0407(18) 0.5805(11) 0.037(5) Uiso 1 d
H21B H 0.9151(13) -0.1469(17) 0.5253(11) 0.032(5) Uiso 1 d
H22A H 0.8595(12) -0.1147(15) 0.6524(10) 0.023(4) Uiso 1 d
H22B H 0.8360(14) -0.2305(17) 0.6014(11) 0.033(5) Uiso 1 d
H23A H 1.0290(14) -0.1698(18) 0.6935(11) 0.033(5) Uiso 1 d
H23B H 1.0034(13) -0.2801(17) 0.6438(11) 0.031(5) Uiso 1 d
H24A H 0.9396(17) -0.240(2) 0.7711(14) 0.057(7) Uiso 1 d
H24B H 0.9106(16) -0.363(2) 0.7149(12) 0.049(6) Uiso 1 d
H24C H 1.0191(18) -0.345(2) 0.7671(14) 0.060(7) Uiso 1 d
H25A H 0.8644(13) 0.1050(16) 0.4353(10) 0.027(5) Uiso 1 d
H25B H 0.8400(13) -0.0293(17) 0.4024(10) 0.030(5) Uiso 1 d
H26A H 0.6872(13) 0.1461(16) 0.3800(10) 0.028(5) Uiso 1 d
H26B H 0.6745(14) 0.0187(17) 0.3453(11) 0.032(5) Uiso 1 d
H27A H 0.7924(15) 0.2018(18) 0.3091(12) 0.041(6) Uiso 1 d
H27B H 0.6788(14) 0.1814(17) 0.2652(11) 0.032(5) Uiso 1 d
H28A H 0.7723(19) 0.087(2) 0.2005(16) 0.080(8) Uiso 1 d
H28B H 0.7112(16) -0.0149(19) 0.2296(12) 0.042(6) Uiso 1 d
H28C H 0.8204(17) -0.002(2) 0.2776(13) 0.051(6) Uiso 1 d

loop_
_atom_site_aniso_label
_atom_site_aniso_U_11
_atom_site_aniso_U_22
_atom_site_aniso_U_33
_atom_site_aniso_U_23
_atom_site_aniso_U_13
_atom_site_aniso_U_12
Fe1 0.02108(10) 0.02125(10) 0.01577(10) -0.00214(8) 0.00493(8) -0.00002(8)
P1 0.01930(16) 0.02190(17) 0.01568(17) -0.00201(13) 0.00590(13) 0.00125(13)
P2 0.02031(17) 0.02205(18) 0.01786(18) -0.00187(13) 0.00648(14) 0.00143(13)
C1 0.0232(7) 0.0232(7) 0.0162(6) -0.0004(5) 0.0055(5) 0.0045(5)
C2 0.0214(7) 0.0355(8) 0.0211(7) -0.0007(6) 0.0074(6) 0.0080(6)
C3 0.0351(9) 0.0386(9) 0.0214(8) 0.0000(6) 0.0125(7) 0.0135(7)
C4 0.0427(9) 0.0234(7) 0.0193(8) -0.0029(6) 0.0069(7) 0.0036(7)
C5 0.0307(8) 0.0207(7) 0.0195(7) -0.0008(5) 0.0068(6) -0.0001(6)
C6 0.0411(9) 0.0210(7) 0.0257(8) -0.0026(6) 0.0077(7) 0.0037(6)
C7 0.0380(9) 0.0265(8) 0.0326(9) -0.0001(7) 0.0064(7) -0.0089(7)
C8 0.0386(9) 0.0309(8) 0.0272(8) 0.0042(7) 0.0135(7) -0.0031(7)
C9 0.0316(8) 0.0276(8) 0.0193(7) 0.0005(6) 0.0020(6) 0.0011(6)
C10 0.0284(8) 0.0267(8) 0.0276(8) 0.0007(6) 0.0069(6) 0.0063(6)
C11 0.0329(8) 0.0245(7) 0.0197(7) 0.0000(6) 0.0078(6) 0.0019(6)
C12 0.0500(11) 0.0305(9) 0.0274(9) -0.0014(7) 0.0118(8) -0.0106(8)
C13 0.0428(10) 0.0286(9) 0.0293(9) 0.0031(7) 0.0092(8) 0.0126(7)
C14 0.0460(10) 0.0306(9) 0.0195(8) 0.0004(6) 0.0093(7) -0.0004(8)
C15 0.0251(7) 0.0226(7) 0.0187(7) 0.0007(5) 0.0039(6) -0.0001(5)
C16 0.0300(8) 0.0272(8) 0.0301(9) 0.0018(6) 0.0117(7) -0.0006(6)
C17 0.0321(9) 0.0376(9) 0.0423(11) 0.0055(8) 0.0143(8) -0.0055(7)
C18 0.0396(10) 0.0322(9) 0.0319(9) 0.0050(7) -0.0003(7) -0.0134(7)
C19 0.0462(10) 0.0285(9) 0.0264(9) -0.0041(7) 0.0022(7) -0.0043(7)
C20 0.0356(9) 0.0293(8) 0.0281(8) -0.0057(7) 0.0081(7) -0.0011(7)
C21 0.0240(7) 0.0270(8) 0.0253(8) -0.0009(6) 0.0106(6) 0.0050(6)
C22 0.0239(7) 0.0228(7) 0.0232(7) -0.0014(6) 0.0046(6) -0.0001(6)
C23 0.0298(8) 0.0240(8) 0.0304(9) -0.0045(6) -0.0005(7) 0.0032(6)
C24 0.0627(13) 0.0307(10) 0.0285(10) 0.0026(8) 0.0039(9) 0.0074(9)
C25 0.0244(7) 0.0276(8) 0.0192(7) -0.0005(6) 0.0087(6) 0.0028(6)
C26 0.0220(7) 0.0312(8) 0.0215(7) -0.0010(6) 0.0063(6) 0.0020(6)
C27 0.0286(8) 0.0440(10) 0.0247(8) 0.0070(7) 0.0085(7) 0.0044(7)
C28 0.0538(13) 0.0721(16) 0.0272(10) -0.0005(10) 0.0176(9) 0.0140(12)
B1 0.0216(8) 0.0404(10) 0.0264(9) -0.0055(8) 0.0099(7) 0.0021(7)
B2 0.0199(7) 0.0235(8) 0.0198(8) -0.0008(6) 0.0077(6) 0.0026(6)

loop_
_atom_type_symbol
_atom_type_description
_atom_type_scat_dispersion_real
_atom_type_scat_dispersion_imag
_atom_type_scat_source
Fe Fe 0.3463 0.8444 'International Tables Vol C Tables 4.2.6.8 and 6.1.1.4'
P P 0.1023 0.0942 'International Tables Vol C Tables 4.2.6.8 and 6.1.1.4'
C C 0.0033 0.0016 'International Tables Vol C Tables 4.2.6.8 and 6.1.1.4'
B B 0.0013 0.0007 'International Tables Vol C Tables 4.2.6.8 and 6.1.1.4'
H H 0 0 'International Tables Vol C Tables 4.2.6.8 and 6.1.1.4'

loop_
_geom_angle_atom_site_label_1
_geom_angle_atom_site_label_2
_geom_angle_atom_site_label_3
_geom_angle
C5 Fe1 C6 124.31(7)
C5 Fe1 C2 68.93(7)
C6 Fe1 C2 122.30(7)
C5 Fe1 C4 40.76(6)
C6 Fe1 C4 160.62(7)
C2 Fe1 C4 68.61(7)
C5 Fe1 C1 41.13(6)
C6 Fe1 C1 107.73(6)
C2 Fe1 C1 41.17(6)
C4 Fe1 C1 68.98(6)
C5 Fe1 C7 160.99(7)
C6 Fe1 C7 40.62(7)
C2 Fe1 C7 107.51(7)
C4 Fe1 C7 157.00(7)
C1 Fe1 C7 123.98(7)
C5 Fe1 C3 68.64(7)
C6 Fe1 C3 157.81(7)
C2 Fe1 C3 40.90(6)
C4 Fe1 C3 40.55(7)
C1 Fe1 C3 69.11(6)
C7 Fe1 C3 121.70(8)
C5 Fe1 C10 107.51(7)
C6 Fe1 C10 40.63(7)
C2 Fe1 C10 158.08(6)
C4 Fe1 C10 123.69(7)
C1 Fe1 C10 121.93(6)
C7 Fe1 C10 68.41(7)
C3 Fe1 C10 159.76(7)
C5 Fe1 C9 121.31(7)
C6 Fe1 C9 68.40(7)
C2 Fe1 C9 159.87(6)
C4 Fe1 C9 106.88(7)
C1 Fe1 C9 157.39(6)
C7 Fe1 C9 68.53(7)
C3 Fe1 C9 123.06(7)
C10 Fe1 C9 40.64(6)
C5 Fe1 C8 156.83(7)
C6 Fe1 C8 68.47(7)
C2 Fe1 C8 123.39(7)
C4 Fe1 C8 121.08(7)
C1 Fe1 C8 160.47(7)
C7 Fe1 C8 40.75(7)
C3 Fe1 C8 106.78(7)
C10 Fe1 C8 68.50(7)
C9 Fe1 C8 40.80(7)
C1 P1 C11 101.85(7)
C1 P1 B1 110.40(8)
C11 P1 B1 109.49(8)
C1 P1 B2 106.37(7)
C11 P1 B2 108.97(7)
B1 P1 B2 118.45(8)
C15 P2 C21 103.66(7)
C15 P2 C25 104.19(7)
C21 P2 C25 106.94(7)
C15 P2 B2 111.08(7)
C21 P2 B2 113.70(7)
C25 P2 B2 116.13(7)
C5 C1 C2 107.04(13)
C5 C1 P1 124.60(11)
C2 C1 P1 128.18(12)
C5 C1 Fe1 69.19(8)
C2 C1 Fe1 69.29(8)
P1 C1 Fe1 130.25(8)
C3 C2 C1 108.16(14)
C3 C2 Fe1 69.70(9)
C1 C2 Fe1 69.54(8)
C3 C2 H2 126.1(11)
C1 C2 H2 125.8(11)
Fe1 C2 H2 126.6(12)
C4 C3 C2 108.07(14)
C4 C3 Fe1 69.67(9)
C2 C3 Fe1 69.39(9)
C4 C3 H3 127.5(13)
C2 C3 H3 124.4(13)
Fe1 C3 H3 126.1(12)
C3 C4 C5 108.40(14)
C3 C4 Fe1 69.78(9)
C5 C4 Fe1 69.40(9)
C3 C4 H4 126.6(12)
C5 C4 H4 125.0(12)
Fe1 C4 H4 124.4(12)
C4 C5 C1 108.32(14)
C4 C5 Fe1 69.84(9)
C1 C5 Fe1 69.68(8)
C4 C5 H5 126.0(11)
C1 C5 H5 125.6(11)
Fe1 C5 H5 124.2(11)
C7 C6 C10 108.39(15)
C7 C6 Fe1 69.90(10)
C10 C6 Fe1 69.98(9)
C7 C6 H6 125.6(11)
C10 C6 H6 125.9(11)
Fe1 C6 H6 122.8(11)
C6 C7 C8 107.96(15)
C6 C7 Fe1 69.47(9)
C8 C7 Fe1 69.75(10)
C6 C7 H7 126.2(13)
C8 C7 H7 125.8(13)
Fe1 C7 H7 124.4(13)
C7 C8 C9 107.71(15)
C7 C8 Fe1 69.49(10)
C9 C8 Fe1 69.55(9)
C7 C8 H8 126.7(12)
C9 C8 H8 125.6(12)
Fe1 C8 H8 124.5(12)
C10 C9 C8 108.00(15)
C10 C9 Fe1 69.68(9)
C8 C9 Fe1 69.65(9)
C10 C9 H9 127.2(12)
C8 C9 H9 124.8(11)
Fe1 C9 H9 125.2(11)
C6 C10 C9 107.93(15)
C6 C10 Fe1 69.39(9)
C9 C10 Fe1 69.68(9)
C6 C10 H10 126.2(12)
C9 C10 H10 125.8(12)
Fe1 C10 H10 124.5(12)
C12 C11 C13 109.26(15)
C12 C11 C14 108.70(14)
C13 C11 C14 110.02(14)
C12 C11 P1 110.11(12)
C13 C11 P1 110.00(11)
C14 C11 P1 108.73(11)
C11 C12 H12A 113.1(13)
C11 C12 H12B 111.1(11)
H12A C12 H12B 106.6(17)
C11 C12 H12C 106.7(12)
H12A C12 H12C 109.3(17)
H12B C12 H12C 109.9(16)
C11 C13 H13A 108.9(12)
C11 C13 H13B 111.4(11)
H13A C13 H13B 107.1(17)
C11 C13 H13C 112.0(11)
H13A C13 H13C 107.1(16)
H13B C13 H13C 110.1(15)
C11 C14 H14A 112.0(12)
C11 C14 H14B 112.5(11)
H14A C14 H14B 107.7(16)
C11 C14 H14C 111.6(11)
H14A C14 H14C 103.4(15)
H14B C14 H14C 109.2(15)
C16 C15 C20 118.84(15)
C16 C15 P2 121.74(12)
C20 C15 P2 119.41(12)
C15 C16 C17 120.25(16)
C15 C16 H16 119.2(11)
C17 C16 H16 120.6(11)
C18 C17 C16 120.05(17)
C18 C17 H17 122.7(13)
C16 C17 H17 117.3(13)
C17 C18 C19 120.24(16)
C17 C18 H18 121.1(12)
C19 C18 H18 118.6(12)
C18 C19 C20 120.02(17)
C18 C19 H19 120.0(12)
C20 C19 H19 119.9(12)
C19 C20 C15 120.60(16)
C19 C20 H20 119.6(12)
C15 C20 H20 119.8(12)
C22 C21 P2 113.27(10)
C22 C21 H21A 110.4(12)
P2 C21 H21A 106.7(12)
C22 C21 H21B 111.3(11)
P2 C21 H21B 106.8(12)
H21A C21 H21B 108.1(15)
C23 C22 C21 113.00(13)
C23 C22 H22A 108.9(10)
C21 C22 H22A 109.8(10)
C23 C22 H22B 108.4(11)
C21 C22 H22B 110.2(12)
H22A C22 H22B 106.4(15)
C24 C23 C22 111.87(16)
C24 C23 H23A 111.0(11)
C22 C23 H23A 109.6(12)
C24 C23 H23B 112.4(11)
C22 C23 H23B 108.0(11)
H23A C23 H23B 103.6(15)
C23 C24 H24A 110.3(13)
C23 C24 H24B 110.2(13)
H24A C24 H24B 111.8(18)
C23 C24 H24C 112.1(14)
H24A C24 H24C 107.6(18)
H24B C24 H24C 104.7(18)
C26 C25 P2 113.42(10)
C26 C25 H25A 111.2(11)
P2 C25 H25A 105.4(10)
C26 C25 H25B 109.1(11)
P2 C25 H25B 109.1(10)
H25A C25 H25B 108.4(14)
C27 C26 C25 112.76(13)
C27 C26 H26A 107.5(11)
C25 C26 H26A 111.8(11)
C27 C26 H26B 109.0(11)
C25 C26 H26B 109.4(11)
H26A C26 H26B 106.1(15)
C28 C27 C26 113.62(17)
C28 C27 H27A 108.6(11)
C26 C27 H27A 111.4(12)
C28 C27 H27B 109.6(11)
C26 C27 H27B 106.5(11)
H27A C27 H27B 106.8(16)
C27 C28 H28A 109.9(15)
C27 C28 H28B 110.5(12)
H28A C28 H28B 111(2)
C27 C28 H28C 107.8(13)
H28A C28 H28C 113.5(19)
H28B C28 H28C 103.5(18)
P1 B1 H1B1 106.2(10)
P1 B1 H2B1 113.7(10)
H1B1 B1 H2B1 114.0(15)
P1 B1 H3B1 103.9(11)
H1B1 B1 H3B1 109.8(15)
H2B1 B1 H3B1 108.7(15)
P2 B2 P1 115.38(8)
P2 B2 H1B2 104.9(10)
P1 B2 H1B2 110.8(10)
P2 B2 H2B2 104.3(10)
P1 B2 H2B2 106.9(10)
H1B2 B2 H2B2 114.6(14)

loop_
_geom_bond_atom_site_label_1
_geom_bond_atom_site_label_2
_geom_bond_distance
Fe1 C5 2.0311(15)
Fe1 C6 2.0319(16)
Fe1 C2 2.0343(15)
Fe1 C4 2.0369(16)
Fe1 C1 2.0376(14)
Fe1 C7 2.0376(17)
Fe1 C3 2.0384(16)
Fe1 C10 2.0397(16)
Fe1 C9 2.0397(16)
Fe1 C8 2.0411(17)
P1 C1 1.8052(14)
P1 C11 1.8761(16)
P1 B1 1.9383(18)
P1 B2 1.9655(17)
P2 C15 1.8087(15)
P2 C21 1.8146(16)
P2 C25 1.8162(15)
P2 B2 1.9364(16)
C1 C5 1.429(2)
C1 C2 1.432(2)
C2 C3 1.423(2)
C2 H2 0.97(2)
C3 C4 1.412(2)
C3 H3 0.99(2)
C4 C5 1.417(2)
C4 H4 0.93(2)
C5 H5 0.938(17)
C6 C7 1.413(3)
C6 C10 1.414(2)
C6 H6 0.926(19)
C7 C8 1.420(2)
C7 H7 0.89(2)
C8 C9 1.422(2)
C8 H8 0.934(18)
C9 C10 1.416(2)
C9 H9 0.97(2)
C10 H10 0.941(19)
C11 C12 1.526(2)
C11 C13 1.526(2)
C11 C14 1.527(2)
C12 H12A 0.95(2)
C12 H12B 1.00(2)
C12 H12C 1.00(2)
C13 H13A 0.98(2)
C13 H13B 0.989(19)
C13 H13C 0.989(19)
C14 H14A 1.00(2)
C14 H14B 0.976(19)
C14 H14C 0.950(18)
C15 C16 1.384(2)
C15 C20 1.399(2)
C16 C17 1.393(2)
C16 H16 0.934(19)
C17 C18 1.376(3)
C17 H17 0.98(2)
C18 C19 1.377(3)
C18 H18 0.95(2)
C19 C20 1.378(2)
C19 H19 0.99(2)
C20 H20 1.01(2)
C21 C22 1.520(2)
C21 H21A 0.97(2)
C21 H21B 0.943(19)
C22 C23 1.519(2)
C22 H22A 0.984(17)
C22 H22B 0.97(2)
C23 C24 1.515(3)
C23 H23A 0.96(2)
C23 H23B 0.954(19)
C24 H24A 1.06(2)
C24 H24B 0.98(2)
C24 H24C 0.99(2)
C25 C26 1.527(2)
C25 H25A 0.978(18)
C25 H25B 0.984(18)
C26 C27 1.524(2)
C26 H26A 0.955(18)
C26 H26B 0.959(19)
C27 C28 1.503(3)
C27 H27A 1.01(2)
C27 H27B 0.959(19)
C28 H28A 1.03(3)
C28 H28B 0.95(2)
C28 H28C 1.00(2)
B1 H1B1 1.10(2)
B1 H2B1 1.18(2)
B1 H3B1 1.12(2)
B2 H1B2 1.091(19)
B2 H2B2 1.096(19)
